data_7154562
loop_
_publ_author_name
'Ozeryanskii, Valery A.'
'Gorbacheva, Anastasia Yu'
'Pozharskii, Alexander F.'
'Vlasenko, Marina P.'
'Tereznikov, Alexander Yu'
'Chernov'yants, Margarita S.'

_publ_section_title
;
 The first proton sponge-based amino acids: synthesis, acid-base
 properties and some reactivity.
;
_journal_issue 31
_journal_name_full 'Organic &amp; biomolecular chemistry'
_journal_page_first 8524
_journal_page_last 8532
_journal_paper_doi 10.1039/c5ob01065a
_journal_volume 13
_journal_year 2015
_chemical_formula_moiety 'C15 H19 N2 O2, Br'
_chemical_formula_sum 'C15 H19 Br N2 O2'
_chemical_formula_weight 339.23
_chemical_name_common 'N-Methyl-N-(8-dimethylaminonaphth-1-yl)aminoacetic acid hydrobromide'
_chemical_name_systematic
; 
 ? 
;
_chemical_temperature_decomposition 510.1(10)
_space_group_IT_number 14
_symmetry_cell_setting monoclinic
_symmetry_space_group_name_Hall '-P 2ybc'
_symmetry_space_group_name_H-M 'P 1 21/c 1'
_atom_sites_solution_hydrogens mixed
_atom_sites_solution_primary direct
_atom_sites_solution_secondary difmap
_audit_creation_method SHELXL-97
_audit_update_record
;
2015-05-13 deposited with the CCDC.
2015-07-01 downloaded from the CCDC.
;
_cell_angle_alpha 90.00
_cell_angle_beta 94.653(2)
_cell_angle_gamma 90.00
_cell_formula_units_Z 4
_cell_length_a 7.4871(8)
_cell_length_b 12.1721(12)
_cell_length_c 16.4565(17)
_cell_measurement_reflns_used 219
_cell_measurement_temperature 100(2)
_cell_measurement_theta_max 28
_cell_measurement_theta_min 3
_cell_volume 1494.8(3)
_computing_cell_refinement 'Bruker SAINT'
_computing_data_collection 'Bruker APEX II'
_computing_data_reduction 'Bruker SAINT'
_computing_molecular_graphics 'SHELXTL  (Sheldrick, 2008)'
_computing_publication_material 'SHELXTL  (Sheldrick, 2008)'
_computing_structure_refinement 'SHELXTL  (Sheldrick, 2008)'
_computing_structure_solution 'SHELXTL  (Sheldrick, 2008)'
_diffrn_ambient_temperature 100(2)
_diffrn_measured_fraction_theta_full 0.989
_diffrn_measured_fraction_theta_max 0.989
_diffrn_measurement_device_type 'Bruker APEX II CCD area detector'
_diffrn_measurement_method 'omega scans'
_diffrn_radiation_monochromator graphite
_diffrn_radiation_source 'fine-focus sealed tube'
_diffrn_radiation_type MoK\a
_diffrn_radiation_wavelength 0.71073
_diffrn_reflns_av_R_equivalents 0.0629
_diffrn_reflns_av_sigmaI/netI 0.0692
_diffrn_reflns_limit_h_max 9
_diffrn_reflns_limit_h_min -9
_diffrn_reflns_limit_k_max 14
_diffrn_reflns_limit_k_min -15
_diffrn_reflns_limit_l_max 21
_diffrn_reflns_limit_l_min -21
_diffrn_reflns_number 10993
_diffrn_reflns_theta_full 28.00
_diffrn_reflns_theta_max 28.00
_diffrn_reflns_theta_min 2.48
_exptl_absorpt_coefficient_mu 2.753
_exptl_absorpt_correction_T_max 0.683
_exptl_absorpt_correction_T_min 0.446
_exptl_absorpt_correction_type multi-scan
_exptl_absorpt_process_details SADABS
_exptl_crystal_colour grey
_exptl_crystal_density_diffrn 1.507
_exptl_crystal_density_method 'not measured'
_exptl_crystal_description plate
_exptl_crystal_F_000 696
_exptl_crystal_preparation Luminescent
_exptl_crystal_recrystallization_method 'Re-crystallisation from solvent: Methanol'
_exptl_crystal_size_max 0.35
_exptl_crystal_size_mid 0.20
_exptl_crystal_size_min 0.15
_refine_diff_density_max 1.756
_refine_diff_density_min -0.580
_refine_diff_density_rms 0.112
_refine_ls_extinction_method none
_refine_ls_goodness_of_fit_ref 1.009
_refine_ls_hydrogen_treatment mixed
_refine_ls_matrix_type full
_refine_ls_number_parameters 189
_refine_ls_number_reflns 3567
_refine_ls_number_restraints 0
_refine_ls_restrained_S_all 1.009
_refine_ls_R_factor_all 0.0580
_refine_ls_R_factor_gt 0.0448
_refine_ls_shift/su_max 0.002
_refine_ls_shift/su_mean 0.000
_refine_ls_structure_factor_coef Fsqd
_refine_ls_weighting_details 'calc w=1/[\s^2^(Fo^2^)+(0.0626P)^2^+0.5020P] where P=(Fo^2^+2Fc^2^)/3'
_refine_ls_weighting_scheme calc
_refine_ls_wR_factor_gt 0.1157
_refine_ls_wR_factor_ref 0.1213
_reflns_number_gt 2827
_reflns_number_total 3567
_reflns_threshold_expression I>2\s(I)
_cod_data_source_file c5ob01065a2.cif
_cod_data_source_block p21c
_cod_depositor_comments
;
The following automatic conversions were performed:

'_chemical_melting_point' tag was changed to
'_chemical_temperature_decomposition' since the value had been given
as '236-238 deg.C (decomp.)'. '_chemical_melting_point' value
'236-238 deg.C (decomp.)' was changed to '510.1(10)' - it was
converted from degrees Celsius(C) to Kelvins(K), the average value
was taken and precision was estimated.

'_symmetry_cell_setting' value 'Monoclinic' changed to 'monoclinic'
according to
/usr/data/users/saulius/crontab/automatic-downloads/rss-feeds/RSC/lib/dictionaries/cif_core.dic
dictionary named 'cif_core.dic' version 2.4.2 from 2011-04-26.

Automatic conversion script
Id: cif_fix_values 3271 2015-04-21 07:52:19Z andrius 

 Adding full bibliography for 7154562--7154563.cif.
;
_cod_original_sg_symbol_H-M 'P 21/c'
_cod_database_code 7154562

loop_
_symmetry_equiv_pos_as_xyz
'x, y, z'
'-x, y+1/2, -z+1/2'
'-x, -y, -z'
'x, -y-1/2, z-1/2'

loop_
_atom_site_label
_atom_site_type_symbol
_atom_site_fract_x
_atom_site_fract_y
_atom_site_fract_z
_atom_site_U_iso_or_equiv
_atom_site_adp_type
_atom_site_occupancy
_atom_site_symmetry_multiplicity
_atom_site_calc_flag
_atom_site_refinement_flags
N1 N 0.3608(4) 1.1948(2) 0.47021(15) 0.0142(5) Uani 1 1 d .
Br1 Br -0.28519(4) 1.05210(3) 0.679131(18) 0.02191(13) Uani 1 1 d .
N2 N 0.1657(4) 1.2760(2) 0.34594(15) 0.0182(6) Uani 1 1 d .
H2N H 0.240(6) 1.224(4) 0.389(3) 0.033(11) Uiso 1 1 d .
O1 O 0.0104(3) 1.1773(2) 0.51349(15) 0.0278(6) Uani 1 1 d .
O2 O 0.0904(4) 1.0466(2) 0.60516(15) 0.0275(6) Uani 1 1 d .
H2O H -0.029(8) 1.057(4) 0.620(3) 0.051(15) Uiso 1 1 d .
C1 C 0.3530(4) 1.3006(2) 0.51077(17) 0.0141(6) Uani 1 1 d .
C2 C 0.4333(4) 1.3148(3) 0.58824(18) 0.0161(6) Uani 1 1 d .
H2A H 0.4940 1.2550 0.6154 0.019 Uiso 1 1 calc R
C3 C 0.4265(4) 1.4169(3) 0.62754(18) 0.0168(6) Uani 1 1 d .
H3A H 0.4807 1.4255 0.6814 0.020 Uiso 1 1 calc R
C4 C 0.3425(4) 1.5036(3) 0.58875(18) 0.0166(6) Uani 1 1 d .
H4A H 0.3381 1.5722 0.6160 0.020 Uiso 1 1 calc R
C5 C 0.2612(4) 1.4930(2) 0.50802(18) 0.0140(6) Uani 1 1 d .
C6 C 0.1755(4) 1.5841(3) 0.4678(2) 0.0178(6) Uani 1 1 d .
H6A H 0.1752 1.6532 0.4947 0.021 Uiso 1 1 calc R
C7 C 0.0934(4) 1.5738(3) 0.3910(2) 0.0192(7) Uani 1 1 d .
H7A H 0.0372 1.6358 0.3648 0.023 Uiso 1 1 calc R
C8 C 0.0917(4) 1.4732(3) 0.35093(19) 0.0189(6) Uani 1 1 d .
H8A H 0.0351 1.4668 0.2973 0.023 Uiso 1 1 calc R
C9 C 0.1712(4) 1.3833(2) 0.38842(17) 0.0146(6) Uani 1 1 d .
C10 C 0.2638(4) 1.3891(2) 0.46822(17) 0.0125(6) Uani 1 1 d .
C11 C 0.5412(4) 1.1742(3) 0.4423(2) 0.0203(7) Uani 1 1 d .
H11A H 0.5761 1.2362 0.4091 0.030 Uiso 1 1 calc R
H11B H 0.5386 1.1068 0.4096 0.030 Uiso 1 1 calc R
H11C H 0.6281 1.1659 0.4898 0.030 Uiso 1 1 calc R
C12 C 0.3072(4) 1.1020(3) 0.51967(18) 0.0180(6) Uani 1 1 d .
H12A H 0.3914 1.0959 0.5690 0.022 Uiso 1 1 calc R
H12B H 0.3148 1.0333 0.4880 0.022 Uiso 1 1 calc R
C13 C 0.1204(5) 1.1148(3) 0.54481(19) 0.0200(7) Uani 1 1 d .
C14 C 0.2671(5) 1.2766(3) 0.2722(2) 0.0289(8) Uani 1 1 d .
H14A H 0.2882 1.2009 0.2552 0.043 Uiso 1 1 calc R
H14B H 0.3822 1.3138 0.2845 0.043 Uiso 1 1 calc R
H14C H 0.1978 1.3157 0.2281 0.043 Uiso 1 1 calc R
C15 C -0.0221(5) 1.2349(3) 0.3261(2) 0.0243(7) Uani 1 1 d .
H15A H -0.0864 1.2348 0.3757 0.037 Uiso 1 1 calc R
H15B H -0.0182 1.1600 0.3044 0.037 Uiso 1 1 calc R
H15C H -0.0843 1.2830 0.2853 0.037 Uiso 1 1 calc R

loop_
_atom_site_aniso_label
_atom_site_aniso_U_11
_atom_site_aniso_U_22
_atom_site_aniso_U_33
_atom_site_aniso_U_23
_atom_site_aniso_U_13
_atom_site_aniso_U_12
N1 0.0143(13) 0.0106(12) 0.0177(12) 0.0004(9) 0.0004(10) 0.0004(10)
Br1 0.02038(19) 0.0262(2) 0.01814(17) 0.00089(13) -0.00436(11) -0.00349(15)
N2 0.0211(14) 0.0159(13) 0.0169(12) -0.0002(10) -0.0025(10) 0.0041(11)
O1 0.0235(13) 0.0270(14) 0.0330(13) 0.0094(11) 0.0039(10) 0.0054(11)
O2 0.0237(13) 0.0267(14) 0.0317(13) 0.0115(10) 0.0000(10) -0.0028(12)
C1 0.0134(15) 0.0111(14) 0.0179(14) 0.0000(11) 0.0021(11) -0.0017(12)
C2 0.0156(15) 0.0152(15) 0.0174(14) 0.0026(11) 0.0010(11) -0.0022(12)
C3 0.0153(15) 0.0213(15) 0.0139(13) -0.0029(11) 0.0024(11) -0.0039(13)
C4 0.0167(16) 0.0139(15) 0.0197(14) -0.0054(11) 0.0052(12) -0.0030(13)
C5 0.0108(14) 0.0120(14) 0.0193(13) 0.0005(11) 0.0026(11) -0.0013(12)
C6 0.0127(15) 0.0141(14) 0.0270(15) -0.0020(12) 0.0050(12) 0.0035(12)
C7 0.0140(15) 0.0141(15) 0.0292(16) 0.0048(12) 0.0004(12) 0.0041(12)
C8 0.0150(15) 0.0212(16) 0.0202(14) 0.0016(12) -0.0009(12) 0.0018(13)
C9 0.0127(15) 0.0137(15) 0.0175(13) -0.0009(11) 0.0010(11) 0.0023(12)
C10 0.0098(14) 0.0123(14) 0.0161(13) 0.0001(10) 0.0051(10) 0.0009(11)
C11 0.0141(15) 0.0168(16) 0.0300(16) -0.0020(13) 0.0021(13) 0.0048(13)
C12 0.0207(17) 0.0127(15) 0.0198(14) 0.0032(11) -0.0025(12) 0.0006(13)
C13 0.0238(17) 0.0167(16) 0.0188(14) -0.0032(12) -0.0028(12) -0.0020(14)
C14 0.037(2) 0.0293(19) 0.0217(16) -0.0010(14) 0.0086(15) 0.0101(17)
C15 0.0235(18) 0.0203(17) 0.0275(16) -0.0026(13) -0.0088(14) 0.0002(15)

loop_
_atom_type_symbol
_atom_type_description
_atom_type_scat_dispersion_real
_atom_type_scat_dispersion_imag
_atom_type_scat_source
C C 0.0033 0.0016 'International Tables Vol C Tables 4.2.6.8 and 6.1.1.4'
H H 0.0000 0.0000 'International Tables Vol C Tables 4.2.6.8 and 6.1.1.4'
N N 0.0061 0.0033 'International Tables Vol C Tables 4.2.6.8 and 6.1.1.4'
O O 0.0106 0.0060 'International Tables Vol C Tables 4.2.6.8 and 6.1.1.4'
Br Br -0.2901 2.4595 'International Tables Vol C Tables 4.2.6.8 and 6.1.1.4'

loop_
_geom_angle_atom_site_label_1
_geom_angle_atom_site_label_2
_geom_angle_atom_site_label_3
_geom_angle
C1 N1 C12 113.8(2)
C1 N1 C11 111.3(2)
C12 N1 C11 109.8(2)
C9 N2 C14 112.7(3)
C9 N2 C15 112.7(2)
C14 N2 C15 110.8(3)
C9 N2 H2N 103(2)
C14 N2 H2N 106(2)
C15 N2 H2N 112(2)
C13 O2 H2O 109(3)
C2 C1 C10 120.9(3)
C2 C1 N1 120.4(3)
C10 C1 N1 118.7(2)
C1 C2 C3 120.6(3)
C1 C2 H2A 119.7
C3 C2 H2A 119.7
C4 C3 C2 120.2(3)
C4 C3 H3A 119.9
C2 C3 H3A 119.9
C3 C4 C5 121.0(3)
C3 C4 H4A 119.5
C5 C4 H4A 119.5
C6 C5 C4 120.6(3)
C6 C5 C10 120.1(3)
C4 C5 C10 119.3(3)
C7 C6 C5 120.9(3)
C7 C6 H6A 119.6
C5 C6 H6A 119.6
C6 C7 C8 120.4(3)
C6 C7 H7A 119.8
C8 C7 H7A 119.8
C9 C8 C7 120.2(3)
C9 C8 H8A 119.9
C7 C8 H8A 119.9
C8 C9 C10 122.2(3)
C8 C9 N2 119.8(3)
C10 C9 N2 117.9(3)
C1 C10 C5 118.0(3)
C1 C10 C9 125.8(3)
C5 C10 C9 116.1(3)
N1 C11 H11A 109.5
N1 C11 H11B 109.5
H11A C11 H11B 109.5
N1 C11 H11C 109.5
H11A C11 H11C 109.5
H11B C11 H11C 109.5
N1 C12 C13 112.1(3)
N1 C12 H12A 109.2
C13 C12 H12A 109.2
N1 C12 H12B 109.2
C13 C12 H12B 109.2
H12A C12 H12B 107.9
O1 C13 O2 124.3(3)
O1 C13 C12 124.6(3)
O2 C13 C12 111.1(3)
N2 C14 H14A 109.5
N2 C14 H14B 109.5
H14A C14 H14B 109.5
N2 C14 H14C 109.5
H14A C14 H14C 109.5
H14B C14 H14C 109.5
N2 C15 H15A 109.5
N2 C15 H15B 109.5
H15A C15 H15B 109.5
N2 C15 H15C 109.5
H15A C15 H15C 109.5
H15B C15 H15C 109.5

loop_
_geom_bond_atom_site_label_1
_geom_bond_atom_site_label_2
_geom_bond_distance
N1 C1 1.454(4)
N1 C12 1.467(4)
N1 C11 1.483(4)
N2 C9 1.480(4)
N2 C14 1.483(4)
N2 C15 1.503(4)
N2 H2N 1.08(4)
O1 C13 1.205(4)
O2 C13 1.328(4)
O2 H2O 0.95(6)
C1 C2 1.376(4)
C1 C10 1.422(4)
C2 C3 1.404(4)
C2 H2A 0.9500
C3 C4 1.360(5)
C3 H3A 0.9500
C4 C5 1.422(4)
C4 H4A 0.9500
C5 C6 1.417(4)
C5 C10 1.425(4)
C6 C7 1.366(4)
C6 H6A 0.9500
C7 C8 1.391(4)
C7 H7A 0.9500
C8 C9 1.368(4)
C8 H8A 0.9500
C9 C10 1.436(4)
C11 H11A 0.9800
C11 H11B 0.9800
C11 H11C 0.9800
C12 C13 1.498(5)
C12 H12A 0.9900
C12 H12B 0.9900
C14 H14A 0.9800
C14 H14B 0.9800
C14 H14C 0.9800
C15 H15A 0.9800
C15 H15B 0.9800
C15 H15C 0.9800

loop_
_geom_hbond_atom_site_label_D
_geom_hbond_atom_site_label_H
_geom_hbond_atom_site_label_A
_geom_hbond_site_symmetry_A
_geom_hbond_distance_DH
_geom_hbond_distance_HA
_geom_hbond_distance_DA
_geom_hbond_angle_DHA
N2 H2N N1 1_555 1.08(4) 1.59(4) 2.610(4) 156(2)
O2 H2O Br1 1_555 0.95(6) 2.22(5) 3.154(4) 165(3)

loop_
_geom_torsion_atom_site_label_1
_geom_torsion_atom_site_label_2
_geom_torsion_atom_site_label_3
_geom_torsion_atom_site_label_4
_geom_torsion
C12 N1 C1 C2 50.4(4)
C11 N1 C1 C2 -74.4(3)
C12 N1 C1 C10 -130.8(3)
C11 N1 C1 C10 104.5(3)
C10 C1 C2 C3 1.0(5)
N1 C1 C2 C3 179.8(3)
C1 C2 C3 C4 -1.1(5)
C2 C3 C4 C5 -0.3(5)
C3 C4 C5 C6 -179.4(3)
C3 C4 C5 C10 1.7(5)
C4 C5 C6 C7 -178.4(3)
C10 C5 C6 C7 0.5(5)
C5 C6 C7 C8 0.4(5)
C6 C7 C8 C9 0.5(5)
C7 C8 C9 C10 -2.1(5)
C7 C8 C9 N2 178.8(3)
C14 N2 C9 C8 65.5(4)
C15 N2 C9 C8 -60.9(4)
C14 N2 C9 C10 -113.6(3)
C15 N2 C9 C10 120.0(3)
C2 C1 C10 C5 0.4(4)
N1 C1 C10 C5 -178.5(3)
C2 C1 C10 C9 -178.1(3)
N1 C1 C10 C9 3.0(5)
C6 C5 C10 C1 179.4(3)
C4 C5 C10 C1 -1.7(4)
C6 C5 C10 C9 -2.0(4)
C4 C5 C10 C9 176.9(3)
C8 C9 C10 C1 -178.6(3)
N2 C9 C10 C1 0.4(4)
C8 C9 C10 C5 2.8(4)
N2 C9 C10 C5 -178.1(3)
C1 N1 C12 C13 58.4(3)
C11 N1 C12 C13 -176.1(3)
N1 C12 C13 O1 17.1(4)
N1 C12 C13 O2 -164.2(2)
